data_4081800
loop_
_publ_author_name
'Breunig, Jens Michael'
'H\"ubner, Alexander'
'Bolte, Michael'
'Wagner, Matthias'
'Lerner, Hans-Wolfram'

_publ_section_title
;
 Reactivity of Phosphaboradibenzofulvene toward Hydrogen, Acetonitrile,
 Benzophenone, and 2,3-Dimethylbutadiene
;
_journal_issue 22
_journal_name_full Organometallics
_journal_page_first 6792
_journal_paper_doi 10.1021/om400553j
_journal_volume 32
_journal_year 2013
_chemical_formula_moiety 'C20 H28 B P'
_chemical_formula_sum 'C20 H28 B P'
_chemical_formula_weight 310.20
_chemical_name_systematic ?
_space_group_IT_number 14
_symmetry_cell_setting monoclinic
_symmetry_space_group_name_Hall '-P 2yn'
_symmetry_space_group_name_H-M 'P 1 21/n 1'
_atom_sites_solution_hydrogens geom
_atom_sites_solution_primary direct
_atom_sites_solution_secondary difmap
_audit_creation_method SHELXL-97
_cell_angle_alpha 90.00
_cell_angle_beta 98.919(4)
_cell_angle_gamma 90.00
_cell_formula_units_Z 4
_cell_length_a 10.3141(5)
_cell_length_b 10.1097(6)
_cell_length_c 18.1282(8)
_cell_measurement_reflns_used 21548
_cell_measurement_temperature 173(2)
_cell_measurement_theta_max 26.8
_cell_measurement_theta_min 3.4
_cell_volume 1867.42(17)
_computing_cell_refinement 'X-Area (Stoe & Cie, 2001)'
_computing_data_collection 'X-Area (Stoe & Cie, 2001)'
_computing_data_reduction 'X-Area (Stoe & Cie, 2001)'
_computing_molecular_graphics 'XP (Sheldrick, 2008)'
_computing_publication_material SHELXL97
_computing_structure_refinement 'SHELXL97 (Sheldrick, 2008) '
_computing_structure_solution 'SHELXS97 (Sheldrick, 2008) '
_diffrn_ambient_temperature 173(2)
_diffrn_measured_fraction_theta_full 0.998
_diffrn_measured_fraction_theta_max 0.988
_diffrn_measurement_device_type 'STOE IPDS II two-circle-diffractometer'
_diffrn_measurement_method \w
_diffrn_radiation_monochromator graphite
_diffrn_radiation_source 'fine-focus sealed tube'
_diffrn_radiation_type MoK\a
_diffrn_radiation_wavelength 0.71073
_diffrn_reflns_av_R_equivalents 0.0808
_diffrn_reflns_av_sigmaI/netI 0.0407
_diffrn_reflns_limit_h_max 12
_diffrn_reflns_limit_h_min -12
_diffrn_reflns_limit_k_max 12
_diffrn_reflns_limit_k_min -12
_diffrn_reflns_limit_l_max 22
_diffrn_reflns_limit_l_min -20
_diffrn_reflns_number 23756
_diffrn_reflns_theta_full 25.00
_diffrn_reflns_theta_max 26.45
_diffrn_reflns_theta_min 3.44
_diffrn_standards_number 0
_exptl_absorpt_coefficient_mu 0.142
_exptl_absorpt_correction_T_max 0.9748
_exptl_absorpt_correction_T_min 0.9427
_exptl_absorpt_correction_type multi-scan
_exptl_absorpt_process_details 'MULABS (Spek, 2003; Blessing, 1995)'
_exptl_crystal_colour colourless
_exptl_crystal_density_diffrn 1.103
_exptl_crystal_description plate
_exptl_crystal_F_000 672
_exptl_crystal_size_max 0.42
_exptl_crystal_size_mid 0.35
_exptl_crystal_size_min 0.18
_refine_diff_density_max 0.201
_refine_diff_density_min -0.342
_refine_diff_density_rms 0.040
_refine_ls_extinction_method none
_refine_ls_goodness_of_fit_ref 1.062
_refine_ls_hydrogen_treatment mixed
_refine_ls_matrix_type full
_refine_ls_number_parameters 207
_refine_ls_number_reflns 3796
_refine_ls_number_restraints 0
_refine_ls_restrained_S_all 1.062
_refine_ls_R_factor_all 0.0475
_refine_ls_R_factor_gt 0.0371
_refine_ls_shift/su_max 0.001
_refine_ls_shift/su_mean 0.000
_refine_ls_structure_factor_coef Fsqd
_refine_ls_weighting_details 'calc w=1/[\s^2^(Fo^2^)+(0.0561P)^2^+0.1485P] where P=(Fo^2^+2Fc^2^)/3'
_refine_ls_weighting_scheme calc
_refine_ls_wR_factor_gt 0.0973
_refine_ls_wR_factor_ref 0.1013
_reflns_number_gt 3181
_reflns_number_total 3796
_reflns_threshold_expression I>2\s(I)
_cod_data_source_file om400553j_si_002.cif
_cod_data_source_block wa1266
_cod_depositor_comments
;
The following automatic conversions were performed:

'_symmetry_cell_setting' value 'Monoclinic' changed to 'monoclinic'
according to /home/saulius/struct/CIF-dictionaries/cif_core.dic
dictionary named 'cif_core.dic' version 2.4.2 from 2011-04-26.

Automatic conversion script
Id: cif_fix_values 1891 2012-01-12 08:04:46Z andrius 
;
_cod_original_sg_symbol_H-M P21/n
_cod_database_code 4081800

loop_
_symmetry_equiv_pos_as_xyz
'x, y, z'
'-x+1/2, y+1/2, -z+1/2'
'-x, -y, -z'
'x-1/2, -y-1/2, z-1/2'

loop_
_atom_site_label
_atom_site_type_symbol
_atom_site_fract_x
_atom_site_fract_y
_atom_site_fract_z
_atom_site_U_iso_or_equiv
_atom_site_adp_type
_atom_site_occupancy
_atom_site_symmetry_multiplicity
_atom_site_calc_flag
_atom_site_refinement_flags
P1 P 0.41054(3) 0.56035(3) 0.219801(19) 0.02591(11) Uani 1 1 d .
H1P H 0.3394(15) 0.6483(15) 0.2507(8) 0.029(4) Uiso 1 1 d .
B1 B 0.30476(15) 0.39758(15) 0.20186(9) 0.0283(3) Uani 1 1 d .
H1B H 0.3200(15) 0.3481(16) 0.2581(9) 0.033(4) Uiso 1 1 d .
C1 C 0.33318(13) 0.30256(13) 0.13443(8) 0.0282(3) Uani 1 1 d .
C2 C 0.21695(14) 0.29179(13) 0.08197(8) 0.0286(3) Uani 1 1 d .
C3 C 0.21011(15) 0.21055(14) 0.01927(8) 0.0348(3) Uani 1 1 d .
H3 H 0.1314 0.2052 -0.0156 0.042 Uiso 1 1 calc R
C4 C 0.31945(16) 0.13776(15) 0.00840(9) 0.0374(3) Uani 1 1 d .
H4 H 0.3155 0.0816 -0.0339 0.045 Uiso 1 1 calc R
C5 C 0.43468(16) 0.14657(14) 0.05912(9) 0.0370(3) Uani 1 1 d .
H5 H 0.5092 0.0965 0.0512 0.044 Uiso 1 1 calc R
C6 C 0.44185(15) 0.22828(14) 0.12146(8) 0.0331(3) Uani 1 1 d .
H6 H 0.5215 0.2336 0.1556 0.040 Uiso 1 1 calc R
C11 C 0.15460(13) 0.43918(13) 0.17216(8) 0.0277(3) Uani 1 1 d .
C12 C 0.11092(13) 0.37337(13) 0.10403(8) 0.0277(3) Uani 1 1 d .
C13 C -0.01619(14) 0.39089(15) 0.06597(8) 0.0335(3) Uani 1 1 d .
H13 H -0.0443 0.3453 0.0205 0.040 Uiso 1 1 calc R
C14 C -0.10092(15) 0.47531(15) 0.09514(9) 0.0371(3) Uani 1 1 d .
H14 H -0.1876 0.4881 0.0695 0.044 Uiso 1 1 calc R
C15 C -0.05949(14) 0.54146(15) 0.16191(9) 0.0363(3) Uani 1 1 d .
H15 H -0.1181 0.5995 0.1815 0.044 Uiso 1 1 calc R
C16 C 0.06732(14) 0.52335(14) 0.20038(8) 0.0330(3) Uani 1 1 d .
H16 H 0.0942 0.5687 0.2461 0.040 Uiso 1 1 calc R
C21 C 0.44382(14) 0.65077(14) 0.13541(8) 0.0307(3) Uani 1 1 d .
C22 C 0.47448(17) 0.79756(15) 0.15209(9) 0.0410(4) Uani 1 1 d .
H22A H 0.4018 0.8381 0.1729 0.061 Uiso 1 1 calc R
H22B H 0.4858 0.8431 0.1058 0.061 Uiso 1 1 calc R
H22C H 0.5554 0.8050 0.1882 0.061 Uiso 1 1 calc R
C23 C 0.31695(16) 0.64399(17) 0.07849(9) 0.0425(4) Uani 1 1 d .
H23A H 0.2455 0.6868 0.0994 0.064 Uiso 1 1 calc R
H23B H 0.2943 0.5513 0.0672 0.064 Uiso 1 1 calc R
H23C H 0.3302 0.6896 0.0325 0.064 Uiso 1 1 calc R
C24 C 0.55502(16) 0.58398(16) 0.10217(9) 0.0413(4) Uani 1 1 d .
H24A H 0.6362 0.5882 0.1382 0.062 Uiso 1 1 calc R
H24B H 0.5677 0.6298 0.0562 0.062 Uiso 1 1 calc R
H24C H 0.5322 0.4913 0.0909 0.062 Uiso 1 1 calc R
C31 C 0.55539(14) 0.53743(14) 0.29391(8) 0.0326(3) Uani 1 1 d .
C32 C 0.49898(17) 0.51620(17) 0.36664(8) 0.0420(4) Uani 1 1 d .
H32A H 0.4502 0.5952 0.3775 0.063 Uiso 1 1 calc R
H32B H 0.5709 0.5001 0.4078 0.063 Uiso 1 1 calc R
H32C H 0.4399 0.4398 0.3610 0.063 Uiso 1 1 calc R
C33 C 0.64742(16) 0.65776(17) 0.30359(10) 0.0435(4) Uani 1 1 d .
H33A H 0.5980 0.7363 0.3145 0.065 Uiso 1 1 calc R
H33B H 0.6841 0.6721 0.2575 0.065 Uiso 1 1 calc R
H33C H 0.7189 0.6416 0.3449 0.065 Uiso 1 1 calc R
C34 C 0.63151(16) 0.41322(17) 0.27758(10) 0.0431(4) Uani 1 1 d .
H34A H 0.6681 0.4260 0.2313 0.065 Uiso 1 1 calc R
H34B H 0.5721 0.3370 0.2720 0.065 Uiso 1 1 calc R
H34C H 0.7030 0.3973 0.3190 0.065 Uiso 1 1 calc R

loop_
_atom_site_aniso_label
_atom_site_aniso_U_11
_atom_site_aniso_U_22
_atom_site_aniso_U_33
_atom_site_aniso_U_23
_atom_site_aniso_U_13
_atom_site_aniso_U_12
P1 0.02375(19) 0.02320(18) 0.03096(19) -0.00060(13) 0.00479(13) 0.00165(13)
B1 0.0270(8) 0.0244(7) 0.0340(8) -0.0001(6) 0.0065(6) -0.0008(6)
C1 0.0289(7) 0.0218(6) 0.0347(7) 0.0022(5) 0.0073(6) -0.0007(5)
C2 0.0303(7) 0.0232(6) 0.0334(7) 0.0007(5) 0.0088(6) -0.0024(5)
C3 0.0359(8) 0.0325(7) 0.0367(7) -0.0041(6) 0.0079(6) -0.0033(6)
C4 0.0435(9) 0.0312(7) 0.0396(8) -0.0082(6) 0.0129(7) -0.0010(6)
C5 0.0393(8) 0.0278(7) 0.0466(8) -0.0004(6) 0.0155(7) 0.0066(6)
C6 0.0329(8) 0.0265(7) 0.0401(8) 0.0009(6) 0.0065(6) 0.0031(6)
C11 0.0271(7) 0.0238(6) 0.0331(7) 0.0011(5) 0.0075(5) -0.0019(5)
C12 0.0271(7) 0.0242(6) 0.0328(7) 0.0017(5) 0.0080(5) -0.0016(5)
C13 0.0303(7) 0.0356(7) 0.0345(7) -0.0005(6) 0.0044(6) -0.0012(6)
C14 0.0280(7) 0.0395(8) 0.0432(8) 0.0022(6) 0.0043(6) 0.0032(6)
C15 0.0282(7) 0.0337(8) 0.0487(9) -0.0026(6) 0.0115(6) 0.0042(6)
C16 0.0321(7) 0.0297(7) 0.0386(8) -0.0038(6) 0.0097(6) -0.0015(6)
C21 0.0319(7) 0.0264(7) 0.0346(7) 0.0013(6) 0.0075(6) -0.0026(5)
C22 0.0490(9) 0.0289(7) 0.0473(9) 0.0004(7) 0.0144(7) -0.0042(7)
C23 0.0446(9) 0.0429(9) 0.0379(8) 0.0119(7) -0.0006(7) -0.0054(7)
C24 0.0450(9) 0.0382(8) 0.0444(9) -0.0010(7) 0.0181(7) 0.0006(7)
C31 0.0285(7) 0.0321(7) 0.0356(7) -0.0037(6) 0.0000(6) 0.0038(6)
C32 0.0474(9) 0.0421(8) 0.0346(8) 0.0009(7) 0.0004(7) 0.0056(7)
C33 0.0354(8) 0.0443(9) 0.0485(9) -0.0089(7) -0.0010(7) -0.0055(7)
C34 0.0369(8) 0.0408(9) 0.0482(9) -0.0050(7) -0.0038(7) 0.0138(7)

loop_
_atom_type_symbol
_atom_type_description
_atom_type_scat_dispersion_real
_atom_type_scat_dispersion_imag
_atom_type_scat_source
C C 0.0033 0.0016 'International Tables Vol C Tables 4.2.6.8 and 6.1.1.4'
H H 0.0000 0.0000 'International Tables Vol C Tables 4.2.6.8 and 6.1.1.4'
B B 0.0013 0.0007 'International Tables Vol C Tables 4.2.6.8 and 6.1.1.4'
P P 0.1023 0.0942 'International Tables Vol C Tables 4.2.6.8 and 6.1.1.4'

loop_
_geom_angle_atom_site_label_1
_geom_angle_atom_site_label_2
_geom_angle_atom_site_label_3
_geom_angle
C21 P1 C31 115.15(7)
C21 P1 B1 116.25(6)
C31 P1 B1 112.11(7)
C21 P1 H1P 101.6(7)
C31 P1 H1P 102.3(6)
B1 P1 H1P 107.5(7)
C11 B1 C1 100.35(11)
C11 B1 P1 108.36(9)
C1 B1 P1 117.36(10)
C11 B1 H1B 114.2(8)
C1 B1 H1B 113.9(8)
P1 B1 H1B 103.0(8)
C6 C1 C2 117.61(13)
C6 C1 B1 133.62(13)
C2 C1 B1 108.66(11)
C3 C2 C1 121.58(13)
C3 C2 C12 127.20(13)
C1 C2 C12 111.21(12)
C4 C3 C2 119.27(14)
C4 C3 H3 120.4
C2 C3 H3 120.4
C3 C4 C5 120.25(14)
C3 C4 H4 119.9
C5 C4 H4 119.9
C4 C5 C6 120.52(14)
C4 C5 H5 119.7
C6 C5 H5 119.7
C5 C6 C1 120.78(14)
C5 C6 H6 119.6
C1 C6 H6 119.6
C16 C11 C12 118.16(13)
C16 C11 B1 132.69(13)
C12 C11 B1 109.15(12)
C13 C12 C11 121.34(13)
C13 C12 C2 128.09(13)
C11 C12 C2 110.56(12)
C14 C13 C12 119.35(13)
C14 C13 H13 120.3
C12 C13 H13 120.3
C13 C14 C15 120.14(14)
C13 C14 H14 119.9
C15 C14 H14 119.9
C14 C15 C16 120.63(14)
C14 C15 H15 119.7
C16 C15 H15 119.7
C11 C16 C15 120.39(13)
C11 C16 H16 119.8
C15 C16 H16 119.8
C24 C21 C23 109.12(13)
C24 C21 C22 111.03(12)
C23 C21 C22 107.63(12)
C24 C21 P1 110.60(10)
C23 C21 P1 106.49(10)
C22 C21 P1 111.80(10)
C21 C22 H22A 109.5
C21 C22 H22B 109.5
H22A C22 H22B 109.5
C21 C22 H22C 109.5
H22A C22 H22C 109.5
H22B C22 H22C 109.5
C21 C23 H23A 109.5
C21 C23 H23B 109.5
H23A C23 H23B 109.5
C21 C23 H23C 109.5
H23A C23 H23C 109.5
H23B C23 H23C 109.5
C21 C24 H24A 109.5
C21 C24 H24B 109.5
H24A C24 H24B 109.5
C21 C24 H24C 109.5
H24A C24 H24C 109.5
H24B C24 H24C 109.5
C34 C31 C33 110.16(13)
C34 C31 C32 108.94(13)
C33 C31 C32 108.79(13)
C34 C31 P1 109.87(10)
C33 C31 P1 113.34(10)
C32 C31 P1 105.56(10)
C31 C32 H32A 109.5
C31 C32 H32B 109.5
H32A C32 H32B 109.5
C31 C32 H32C 109.5
H32A C32 H32C 109.5
H32B C32 H32C 109.5
C31 C33 H33A 109.5
C31 C33 H33B 109.5
H33A C33 H33B 109.5
C31 C33 H33C 109.5
H33A C33 H33C 109.5
H33B C33 H33C 109.5
C31 C34 H34A 109.5
C31 C34 H34B 109.5
H34A C34 H34B 109.5
C31 C34 H34C 109.5
H34A C34 H34C 109.5
H34B C34 H34C 109.5

loop_
_geom_bond_atom_site_label_1
_geom_bond_atom_site_label_2
_geom_bond_distance
P1 C21 1.8593(14)
P1 C31 1.8624(14)
P1 B1 1.9733(16)
P1 H1P 1.330(15)
B1 C11 1.615(2)
B1 C1 1.617(2)
B1 H1B 1.125(16)
C1 C6 1.399(2)
C1 C2 1.4142(19)
C2 C3 1.395(2)
C2 C12 1.4737(19)
C3 C4 1.386(2)
C3 H3 0.9500
C4 C5 1.388(2)
C4 H4 0.9500
C5 C6 1.393(2)
C5 H5 0.9500
C6 H6 0.9500
C11 C16 1.392(2)
C11 C12 1.4137(19)
C12 C13 1.3949(19)
C13 C14 1.384(2)
C13 H13 0.9500
C14 C15 1.391(2)
C14 H14 0.9500
C15 C16 1.396(2)
C15 H15 0.9500
C16 H16 0.9500
C21 C24 1.533(2)
C21 C23 1.537(2)
C21 C22 1.538(2)
C22 H22A 0.9800
C22 H22B 0.9800
C22 H22C 0.9800
C23 H23A 0.9800
C23 H23B 0.9800
C23 H23C 0.9800
C24 H24A 0.9800
C24 H24B 0.9800
C24 H24C 0.9800
C31 C34 1.534(2)
C31 C33 1.536(2)
C31 C32 1.536(2)
C32 H32A 0.9800
C32 H32B 0.9800
C32 H32C 0.9800
C33 H33A 0.9800
C33 H33B 0.9800
C33 H33C 0.9800
C34 H34A 0.9800
C34 H34B 0.9800
C34 H34C 0.9800

loop_
_geom_torsion_atom_site_label_1
_geom_torsion_atom_site_label_2
_geom_torsion_atom_site_label_3
_geom_torsion_atom_site_label_4
_geom_torsion
C21 P1 B1 C11 -72.79(11)
C31 P1 B1 C11 151.83(9)
C21 P1 B1 C1 39.85(13)
C31 P1 B1 C1 -95.53(11)
C11 B1 C1 C6 -178.61(14)
P1 B1 C1 C6 64.32(19)
C11 B1 C1 C2 -2.67(14)
P1 B1 C1 C2 -119.74(11)
C6 C1 C2 C3 -0.2(2)
B1 C1 C2 C3 -176.87(13)
C6 C1 C2 C12 178.82(12)
B1 C1 C2 C12 2.13(15)
C1 C2 C3 C4 0.6(2)
C12 C2 C3 C4 -178.28(13)
C2 C3 C4 C5 -0.5(2)
C3 C4 C5 C6 0.1(2)
C4 C5 C6 C1 0.3(2)
C2 C1 C6 C5 -0.2(2)
B1 C1 C6 C5 175.43(14)
C1 B1 C11 C16 -177.44(14)
P1 B1 C11 C16 -53.87(18)
C1 B1 C11 C12 2.38(14)
P1 B1 C11 C12 125.94(10)
C16 C11 C12 C13 -0.4(2)
B1 C11 C12 C13 179.71(12)
C16 C11 C12 C2 178.51(12)
B1 C11 C12 C2 -1.33(15)
C3 C2 C12 C13 -2.7(2)
C1 C2 C12 C13 178.35(14)
C3 C2 C12 C11 178.41(13)
C1 C2 C12 C11 -0.52(16)
C11 C12 C13 C14 0.6(2)
C2 C12 C13 C14 -178.18(14)
C12 C13 C14 C15 -0.2(2)
C13 C14 C15 C16 -0.2(2)
C12 C11 C16 C15 0.0(2)
B1 C11 C16 C15 179.76(14)
C14 C15 C16 C11 0.4(2)
C31 P1 C21 C24 54.98(12)
B1 P1 C21 C24 -79.05(12)
C31 P1 C21 C23 173.41(10)
B1 P1 C21 C23 39.38(12)
C31 P1 C21 C22 -69.30(12)
B1 P1 C21 C22 156.67(11)
C21 P1 C31 C34 -85.54(13)
B1 P1 C31 C34 50.35(13)
C21 P1 C31 C33 38.17(13)
B1 P1 C31 C33 174.07(11)
C21 P1 C31 C32 157.14(10)
B1 P1 C31 C32 -66.96(11)
